data_1552048
loop_
_publ_author_name
'Evgeny V. Kudrik'
'Pavel Afanasiev'
'Leonardo X. Alvarez'
'Patrick Dubourdeaux'
'Martin Clemancey'
'Jean-Marc Latour'
'Genevieve Blondin'
'Denis Bouchu'
'Florian Albrieux'
'Sergey E. Nefedov'
'Alexander B. Sorokin'

_publ_section_title
;
 An N-bridged high-valent diiron-oxo species on a porphyrin platform that
 can oxidize methane
;
_journal_name_full 'Nature Chemistry'
_journal_page_first 1024
_journal_page_last 1029
_journal_paper_doi 10.1038/nchem.1471
_journal_volume 4
_journal_year 2012
_chemical_formula_sum 'C120 H96 Fe2 N9'
_chemical_formula_weight 1775.76
_space_group_IT_number 15
_space_group_name_Hall '-C 2yc'
_space_group_name_H-M_alt 'C 1 2/c 1'
_symmetry_cell_setting monoclinic
_symmetry_space_group_name_H-M 'C 1 2/c 1'
_atom_sites_solution_hydrogens geom
_atom_sites_solution_primary direct
_atom_sites_solution_secondary difmap
_cell_angle_alpha 90.00
_cell_angle_beta 104.0890(10)
_cell_angle_gamma 90.00
_cell_formula_units_Z 4
_cell_length_a 18.928(2)
_cell_length_b 18.409(3)
_cell_length_c 27.120(4)
_cell_measurement_reflns_used 1310
_cell_measurement_temperature 120(2)
_cell_measurement_theta_max 21.72
_cell_measurement_theta_min 2.21
_cell_volume 9166(2)
_computing_cell_refinement 'Bruker SAINT'
_computing_data_collection 'Bruker APEX2'
_computing_data_reduction 'Bruker SAINT'
_computing_molecular_graphics 'Bruker SHELXTL'
_computing_publication_material 'Bruker SHELXTL'
_computing_structure_refinement 'SHELXL-97 (Sheldrick, 1997)'
_computing_structure_solution 'SHELXS-97 (Sheldrick, 1990)'
_diffrn_ambient_temperature 120(2)
_diffrn_measured_fraction_theta_full 0.981
_diffrn_measured_fraction_theta_max 0.981
_diffrn_measurement_device_type 'Bruker APEX-II CCD'
_diffrn_measurement_method '\f and \w scans'
_diffrn_radiation_monochromator graphite
_diffrn_radiation_source 'fine-focus sealed tube'
_diffrn_radiation_type MoK\a
_diffrn_radiation_wavelength 0.71073
_diffrn_reflns_av_R_equivalents 0.1003
_diffrn_reflns_av_sigmaI/netI 0.1229
_diffrn_reflns_limit_h_max 17
_diffrn_reflns_limit_h_min -24
_diffrn_reflns_limit_k_max 23
_diffrn_reflns_limit_k_min -23
_diffrn_reflns_limit_l_max 34
_diffrn_reflns_limit_l_min -33
_diffrn_reflns_number 29318
_diffrn_reflns_theta_full 27.00
_diffrn_reflns_theta_max 27.00
_diffrn_reflns_theta_min 2.21
_diffrn_standards_number 0
_exptl_absorpt_coefficient_mu 0.375
_exptl_absorpt_correction_T_max 0.9634
_exptl_absorpt_correction_T_min 0.9494
_exptl_absorpt_correction_type multi-scan
_exptl_absorpt_process_details sadabs
_exptl_crystal_colour red-brown
_exptl_crystal_density_diffrn 1.287
_exptl_crystal_density_method 'not measured'
_exptl_crystal_description prizm
_exptl_crystal_F_000 3724
_exptl_crystal_size_max 0.14
_exptl_crystal_size_mid 0.12
_exptl_crystal_size_min 0.10
_refine_diff_density_max 0.708
_refine_diff_density_min -0.596
_refine_diff_density_rms 0.057
_refine_ls_extinction_method none
_refine_ls_goodness_of_fit_ref 0.901
_refine_ls_hydrogen_treatment constr
_refine_ls_matrix_type full
_refine_ls_number_parameters 547
_refine_ls_number_reflns 9810
_refine_ls_number_restraints 0
_refine_ls_restrained_S_all 0.901
_refine_ls_R_factor_all 0.0947
_refine_ls_R_factor_gt 0.0487
_refine_ls_shift/su_max 0.008
_refine_ls_shift/su_mean 0.000
_refine_ls_structure_factor_coef Fsqd
_refine_ls_weighting_details 'calc w=1/[\s^2^(Fo^2^)+(0.0190P)^2^+0.0000P] where P=(Fo^2^+2Fc^2^)/3'
_refine_ls_weighting_scheme calc
_refine_ls_wR_factor_gt 0.0882
_refine_ls_wR_factor_ref 0.0978
_reflns_number_gt 5716
_reflns_number_total 9810
_reflns_threshold_expression >2sigma(I)
_cod_data_source_file nchem.1471-s3.cif
_cod_data_source_block 1a
_cod_depositor_comments
;
The following automatic conversions were performed:

data item '_symmetry_cell_setting' value 'Monoclinic' was changed to
'monoclinic' in accordance with the built-in table derived from the
CIF Core dictionary named 'cif_core.dic' version 2.4.5 last updated
on 2014-11-21.

Automatic conversion script
Id: cif_fix_values 6909 2019-04-08 15:41:33Z antanas 
;
_cod_original_sg_symbol_H-M C2/c
_cod_database_code 1552048

loop_
_symmetry_equiv_pos_as_xyz
'x, y, z'
'-x, y, -z+1/2'
'x+1/2, y+1/2, z'
'-x+1/2, y+1/2, -z+1/2'
'-x, -y, -z'
'x, -y, z-1/2'
'-x+1/2, -y+1/2, -z'
'x+1/2, -y+1/2, z-1/2'

loop_
_atom_site_label
_atom_site_type_symbol
_atom_site_fract_x
_atom_site_fract_y
_atom_site_fract_z
_atom_site_U_iso_or_equiv
_atom_site_adp_type
_atom_site_occupancy
_atom_site_symmetry_multiplicity
_atom_site_calc_flag
_atom_site_refinement_flags
_atom_site_disorder_assembly
_atom_site_disorder_group
Fe1 Fe 0.574104(19) 0.507996(17) 0.227111(12) 0.01984(10) Uani 1 1 d . . .
N1 N 0.5000 0.50819(14) 0.2500 0.0220(6) Uani 1 2 d S . .
N2 N 0.56959(11) 0.61253(10) 0.20642(7) 0.0222(5) Uani 1 1 d . . .
N3 N 0.52890(11) 0.48148(9) 0.15457(7) 0.0223(5) Uani 1 1 d . . .
N4 N 0.59959(11) 0.40342(10) 0.24096(7) 0.0222(5) Uani 1 1 d . . .
N5 N 0.65090(11) 0.53356(9) 0.29008(7) 0.0217(5) Uani 1 1 d . . .
C1 C 0.59672(13) 0.67113(12) 0.23699(9) 0.0246(6) Uani 1 1 d . . .
C2 C 0.56586(14) 0.73705(13) 0.21353(9) 0.0276(6) Uani 1 1 d . . .
H2A H 0.5752 0.7845 0.2273 0.033 Uiso 1 1 calc R . .
C3 C 0.52144(14) 0.72010(13) 0.16874(9) 0.0270(6) Uani 1 1 d . . .
H3A H 0.4933 0.7531 0.1449 0.032 Uiso 1 1 calc R . .
C4 C 0.52414(13) 0.64244(12) 0.16326(8) 0.0220(6) Uani 1 1 d . . .
C5 C 0.49116(13) 0.60349(12) 0.11961(8) 0.0216(6) Uani 1 1 d . . .
C6 C 0.44909(14) 0.64324(12) 0.07374(8) 0.0232(6) Uani 1 1 d . . .
C7 C 0.48272(15) 0.69309(13) 0.04822(9) 0.0310(6) Uani 1 1 d . . .
H7A H 0.5332 0.7033 0.0605 0.037 Uiso 1 1 calc R . .
C8 C 0.44276(16) 0.72789(14) 0.00498(9) 0.0372(7) Uani 1 1 d . . .
H8A H 0.4664 0.7616 -0.0122 0.045 Uiso 1 1 calc R . .
C9 C 0.36999(16) 0.71452(14) -0.01339(10) 0.0404(8) Uani 1 1 d . . .
H9A H 0.3431 0.7386 -0.0430 0.049 Uiso 1 1 calc R . .
C10 C 0.33628(15) 0.66520(14) 0.01203(9) 0.0363(7) Uani 1 1 d . . .
H10A H 0.2857 0.6556 -0.0001 0.044 Uiso 1 1 calc R . .
C11 C 0.37557(14) 0.62986(13) 0.05485(9) 0.0284(6) Uani 1 1 d . . .
H11A H 0.3517 0.5958 0.0716 0.034 Uiso 1 1 calc R . .
C12 C 0.49847(13) 0.52865(12) 0.11577(8) 0.0229(6) Uani 1 1 d . . .
C13 C 0.47658(14) 0.48931(13) 0.06843(8) 0.0266(6) Uani 1 1 d . . .
H13A H 0.4554 0.5094 0.0359 0.032 Uiso 1 1 calc R . .
C14 C 0.49176(14) 0.41869(13) 0.07901(9) 0.0276(6) Uani 1 1 d . . .
H14A H 0.4837 0.3797 0.0553 0.033 Uiso 1 1 calc R . .
C15 C 0.52230(13) 0.41333(12) 0.13258(9) 0.0230(6) Uani 1 1 d . . .
C16 C 0.53790(13) 0.34798(12) 0.15905(9) 0.0230(6) Uani 1 1 d . . .
C17 C 0.52085(14) 0.27744(12) 0.13186(8) 0.0253(6) Uani 1 1 d . . .
C18 C 0.44949(14) 0.26020(12) 0.10594(8) 0.0271(6) Uani 1 1 d . . .
H18A H 0.4119 0.2951 0.1038 0.033 Uiso 1 1 calc R . .
C19 C 0.43307(16) 0.19273(14) 0.08336(9) 0.0336(7) Uani 1 1 d . . .
H19A H 0.3843 0.1817 0.0660 0.040 Uiso 1 1 calc R . .
C20 C 0.48699(16) 0.14156(13) 0.08591(9) 0.0345(7) Uani 1 1 d . . .
H20A H 0.4753 0.0951 0.0709 0.041 Uiso 1 1 calc R . .
C21 C 0.55835(15) 0.15810(13) 0.11044(9) 0.0328(7) Uani 1 1 d . . .
H21A H 0.5957 0.1231 0.1120 0.039 Uiso 1 1 calc R . .
C22 C 0.57518(14) 0.22583(12) 0.13275(9) 0.0266(6) Uani 1 1 d . . .
H22A H 0.6243 0.2372 0.1488 0.032 Uiso 1 1 calc R . .
C23 C 0.56977(13) 0.34538(12) 0.21137(8) 0.0229(6) Uani 1 1 d . . .
C24 C 0.58185(14) 0.27954(12) 0.24064(9) 0.0269(6) Uani 1 1 d . . .
H24A H 0.5647 0.2326 0.2291 0.032 Uiso 1 1 calc R . .
C25 C 0.62183(14) 0.29644(12) 0.28736(9) 0.0275(6) Uani 1 1 d . . .
H25A H 0.6385 0.2639 0.3149 0.033 Uiso 1 1 calc R . .
C26 C 0.63439(13) 0.37361(12) 0.28736(8) 0.0238(6) Uani 1 1 d . . .
C27 C 0.68068(13) 0.41180(12) 0.32710(9) 0.0238(6) Uani 1 1 d . . .
C28 C 0.72459(14) 0.36918(12) 0.37107(9) 0.0265(6) Uani 1 1 d . . .
C29 C 0.77247(15) 0.31577(14) 0.36257(10) 0.0363(7) Uani 1 1 d . . .
H29A H 0.7779 0.3075 0.3291 0.044 Uiso 1 1 calc R . .
C30 C 0.81210(16) 0.27478(15) 0.40242(11) 0.0462(8) Uani 1 1 d . . .
H30A H 0.8440 0.2380 0.3960 0.055 Uiso 1 1 calc R . .
C31 C 0.80606(17) 0.28645(15) 0.45126(11) 0.0473(8) Uani 1 1 d . . .
H31A H 0.8338 0.2582 0.4785 0.057 Uiso 1 1 calc R . .
C32 C 0.75959(16) 0.33927(15) 0.46041(10) 0.0395(7) Uani 1 1 d . . .
H32A H 0.7554 0.3479 0.4941 0.047 Uiso 1 1 calc R . .
C33 C 0.71864(14) 0.38024(13) 0.42043(9) 0.0305(6) Uani 1 1 d . . .
H33A H 0.6862 0.4162 0.4271 0.037 Uiso 1 1 calc R . .
C34 C 0.69038(13) 0.48665(12) 0.32589(8) 0.0236(6) Uani 1 1 d . . .
C35 C 0.74345(14) 0.52620(13) 0.36306(9) 0.0267(6) Uani 1 1 d . . .
H35A H 0.7782 0.5060 0.3910 0.032 Uiso 1 1 calc R . .
C36 C 0.73485(13) 0.59679(13) 0.35109(9) 0.0258(6) Uani 1 1 d . . .
H36A H 0.7621 0.6360 0.3691 0.031 Uiso 1 1 calc R . .
C37 C 0.67665(14) 0.60225(12) 0.30590(9) 0.0249(6) Uani 1 1 d . . .
C38 C 0.64965(13) 0.66749(12) 0.28288(8) 0.0240(6) Uani 1 1 d . . .
C39 C 0.68136(13) 0.73651(12) 0.30750(9) 0.0233(6) Uani 1 1 d . . .
C40 C 0.67119(14) 0.75717(13) 0.35491(9) 0.0298(6) Uani 1 1 d . . .
H40A H 0.6425 0.7279 0.3713 0.036 Uiso 1 1 calc R . .
C41 C 0.70300(15) 0.82034(14) 0.37794(10) 0.0400(7) Uani 1 1 d . . .
H41A H 0.6963 0.8338 0.4103 0.048 Uiso 1 1 calc R . .
C42 C 0.74406(16) 0.86370(14) 0.35444(12) 0.0449(8) Uani 1 1 d . . .
H42A H 0.7652 0.9072 0.3703 0.054 Uiso 1 1 calc R . .
C43 C 0.75438(15) 0.84380(14) 0.30790(11) 0.0408(7) Uani 1 1 d . . .
H43A H 0.7826 0.8737 0.2914 0.049 Uiso 1 1 calc R . .
C44 C 0.72382(14) 0.78049(13) 0.28501(9) 0.0301(6) Uani 1 1 d . . .
H44A H 0.7321 0.7668 0.2531 0.036 Uiso 1 1 calc R . .
C45 C 0.8237(2) 1.03726(19) 0.45841(12) 0.0722(11) Uani 1 1 d . . .
H45A H 0.8550 0.9959 0.4555 0.108 Uiso 1 1 calc R . .
H45B H 0.7928 1.0247 0.4814 0.108 Uiso 1 1 calc R . .
H45C H 0.8540 1.0793 0.4720 0.108 Uiso 1 1 calc R . .
C46 C 0.77667(19) 1.05552(16) 0.40702(12) 0.0527(3) Uani 1 1 d . . .
C47 C 0.80658(19) 1.06710(16) 0.36696(11) 0.0527(3) Uani 1 1 d . . .
H47A H 0.8581 1.0651 0.3724 0.063 Uiso 1 1 calc R . .
C48 C 0.76576(18) 1.08137(16) 0.31955(12) 0.0527(3) Uani 1 1 d . . .
H48A H 0.7894 1.0875 0.2927 0.063 Uiso 1 1 calc R . .
C49 C 0.69224(19) 1.08718(16) 0.30918(12) 0.0527(3) Uani 1 1 d . . .
C50 C 0.64901(17) 1.10091(16) 0.25534(11) 0.0527(3) Uani 1 1 d . . .
H50A H 0.5973 1.1057 0.2548 0.079 Uiso 1 1 calc R . .
H50B H 0.6557 1.0602 0.2337 0.079 Uiso 1 1 calc R . .
H50C H 0.6661 1.1458 0.2426 0.079 Uiso 1 1 calc R . .
C51 C 0.65855(19) 1.07650(16) 0.34812(11) 0.0527(3) Uani 1 1 d . . .
H51A H 0.6071 1.0804 0.3419 0.063 Uiso 1 1 calc R . .
C52 C 0.70106(18) 1.05949(15) 0.39793(12) 0.0527(3) Uani 1 1 d . . .
H52A H 0.6779 1.0509 0.4248 0.063 Uiso 1 1 calc R . .
C53 C 0.59095(19) 0.93031(16) 0.17709(12) 0.0583(6) Uani 1 1 d . . .
H53A H 0.5815 0.9745 0.1564 0.087 Uiso 1 1 calc R . .
H53B H 0.5800 0.8876 0.1549 0.087 Uiso 1 1 calc R . .
H53C H 0.6423 0.9292 0.1957 0.087 Uiso 1 1 calc R . .
C54 C 0.5428(2) 0.92973(16) 0.21469(13) 0.0583(6) Uani 1 1 d . . .
C55 C 0.5735(2) 0.92914(16) 0.26664(13) 0.0583(6) Uani 1 1 d . . .
H55A H 0.6250 0.9290 0.2786 0.070 Uiso 1 1 calc R . .
C56 C 0.5315(2) 0.92870(15) 0.30077(12) 0.0559(10) Uani 1 1 d . . .
H56A H 0.5542 0.9277 0.3361 0.067 Uiso 1 1 calc R . .
C57 C 0.63796(19) 0.06978(18) -0.00085(13) 0.0630(10) Uani 1 1 d . . .
H57A H 0.6779 0.0348 0.0095 0.094 Uiso 1 1 calc R . .
H57B H 0.6458 0.1107 0.0230 0.094 Uiso 1 1 calc R . .
H57C H 0.6365 0.0877 -0.0351 0.094 Uiso 1 1 calc R . .
C58 C 0.56672(17) 0.03316(15) -0.00071(11) 0.0417(8) Uani 1 1 d . . .
C59 C 0.50146(19) 0.05892(15) -0.03039(11) 0.0458(8) Uani 1 1 d . . .
H59A H 0.5018 0.0996 -0.0519 0.055 Uiso 1 1 calc R . .
C60 C 0.43620(18) 0.02695(16) -0.02950(11) 0.0467(8) Uani 1 1 d . . .
H60A H 0.3923 0.0464 -0.0500 0.056 Uiso 1 1 calc R . .

loop_
_atom_site_aniso_label
_atom_site_aniso_U_11
_atom_site_aniso_U_22
_atom_site_aniso_U_33
_atom_site_aniso_U_23
_atom_site_aniso_U_13
_atom_site_aniso_U_12
Fe1 0.0240(2) 0.02003(18) 0.01358(16) -0.00121(14) 0.00080(13) 0.00051(16)
N1 0.0267(18) 0.0223(14) 0.0171(14) 0.000 0.0056(12) 0.000
N2 0.0267(13) 0.0210(10) 0.0150(10) -0.0019(8) -0.0023(9) 0.0021(9)
N3 0.0277(13) 0.0186(10) 0.0182(10) -0.0012(8) 0.0006(9) -0.0014(9)
N4 0.0263(13) 0.0222(10) 0.0154(10) -0.0037(8) -0.0004(9) 0.0002(9)
N5 0.0268(13) 0.0206(10) 0.0154(10) -0.0011(8) 0.0005(9) 0.0007(9)
C1 0.0299(17) 0.0241(13) 0.0187(13) -0.0036(10) 0.0040(11) -0.0011(11)
C2 0.0393(18) 0.0221(13) 0.0201(14) -0.0023(10) 0.0045(12) -0.0013(12)
C3 0.0332(17) 0.0249(13) 0.0207(13) 0.0026(10) 0.0025(12) 0.0037(11)
C4 0.0239(15) 0.0243(13) 0.0171(12) 0.0014(10) 0.0036(11) 0.0017(11)
C5 0.0246(15) 0.0229(13) 0.0163(12) 0.0005(10) 0.0032(11) -0.0013(11)
C6 0.0294(17) 0.0207(12) 0.0175(13) -0.0006(10) 0.0022(11) 0.0029(11)
C7 0.0312(17) 0.0361(15) 0.0232(14) 0.0020(11) 0.0017(12) -0.0074(12)
C8 0.049(2) 0.0346(15) 0.0256(15) 0.0093(12) 0.0046(14) -0.0079(14)
C9 0.047(2) 0.0388(16) 0.0280(16) 0.0086(12) -0.0052(14) 0.0081(14)
C10 0.0322(18) 0.0429(16) 0.0275(15) 0.0024(13) -0.0049(13) 0.0012(13)
C11 0.0334(18) 0.0288(14) 0.0212(13) 0.0011(11) 0.0033(12) -0.0022(12)
C12 0.0245(15) 0.0268(13) 0.0154(12) 0.0005(10) 0.0011(10) -0.0025(11)
C13 0.0335(16) 0.0302(14) 0.0135(12) 0.0004(10) 0.0007(10) -0.0026(12)
C14 0.0387(17) 0.0258(13) 0.0162(13) -0.0067(10) 0.0027(11) -0.0005(12)
C15 0.0264(16) 0.0230(13) 0.0186(13) -0.0025(10) 0.0037(11) -0.0001(11)
C16 0.0247(15) 0.0207(12) 0.0218(13) -0.0025(10) 0.0021(11) 0.0010(11)
C17 0.0362(18) 0.0212(13) 0.0165(13) -0.0007(10) 0.0022(11) -0.0014(12)
C18 0.0313(17) 0.0274(13) 0.0196(13) 0.0017(11) 0.0002(11) 0.0017(12)
C19 0.0400(19) 0.0359(15) 0.0222(14) -0.0028(11) 0.0024(12) -0.0100(14)
C20 0.054(2) 0.0236(14) 0.0248(14) -0.0057(11) 0.0078(13) -0.0075(14)
C21 0.0443(19) 0.0256(14) 0.0284(15) -0.0040(11) 0.0087(13) 0.0016(12)
C22 0.0322(17) 0.0258(13) 0.0200(13) -0.0030(10) 0.0031(11) -0.0006(12)
C23 0.0262(16) 0.0223(12) 0.0195(13) -0.0004(10) 0.0039(11) 0.0034(11)
C24 0.0349(17) 0.0206(12) 0.0246(14) -0.0019(10) 0.0063(12) 0.0016(11)
C25 0.0337(17) 0.0244(13) 0.0230(14) 0.0028(11) 0.0041(12) 0.0054(11)
C26 0.0278(16) 0.0249(13) 0.0171(13) -0.0006(10) 0.0024(11) 0.0043(11)
C27 0.0264(16) 0.0243(13) 0.0178(13) -0.0011(10) -0.0002(11) 0.0050(11)
C28 0.0305(17) 0.0254(13) 0.0191(13) 0.0004(10) -0.0027(11) -0.0010(11)
C29 0.0412(19) 0.0386(16) 0.0242(14) -0.0021(12) -0.0013(13) 0.0086(13)
C30 0.051(2) 0.0417(17) 0.0387(18) 0.0016(14) -0.0035(15) 0.0186(15)
C31 0.055(2) 0.0411(17) 0.0329(17) 0.0105(14) -0.0135(15) 0.0045(15)
C32 0.051(2) 0.0441(17) 0.0197(14) 0.0042(12) 0.0012(13) -0.0042(15)
C33 0.0319(17) 0.0355(15) 0.0211(14) 0.0006(11) 0.0004(12) -0.0007(12)
C34 0.0249(15) 0.0269(13) 0.0162(12) 0.0006(10) -0.0005(10) 0.0047(11)
C35 0.0265(16) 0.0323(15) 0.0171(13) -0.0020(10) -0.0026(11) 0.0020(11)
C36 0.0260(16) 0.0292(14) 0.0195(13) -0.0040(10) 0.0004(11) -0.0033(12)
C37 0.0276(16) 0.0275(14) 0.0187(13) -0.0019(10) 0.0037(11) 0.0004(11)
C38 0.0279(16) 0.0252(13) 0.0190(13) -0.0030(10) 0.0056(11) -0.0023(11)
C39 0.0227(15) 0.0252(13) 0.0194(13) -0.0008(10) 0.0001(11) -0.0006(11)
C40 0.0345(17) 0.0316(14) 0.0213(14) -0.0019(11) 0.0026(12) -0.0007(12)
C41 0.047(2) 0.0399(16) 0.0280(15) -0.0139(13) -0.0015(14) 0.0025(15)
C42 0.039(2) 0.0283(15) 0.058(2) -0.0113(14) -0.0066(16) -0.0085(14)
C43 0.0320(18) 0.0297(15) 0.059(2) 0.0049(14) 0.0075(15) -0.0070(13)
C44 0.0328(18) 0.0293(14) 0.0271(14) 0.0023(11) 0.0051(12) 0.0012(12)
C45 0.084(3) 0.072(2) 0.047(2) -0.0046(18) -0.0093(19) 0.013(2)
C46 0.0566(9) 0.0517(7) 0.0494(7) -0.0051(6) 0.0121(6) 0.0031(7)
C47 0.0566(9) 0.0517(7) 0.0494(7) -0.0051(6) 0.0121(6) 0.0031(7)
C48 0.0566(9) 0.0517(7) 0.0494(7) -0.0051(6) 0.0121(6) 0.0031(7)
C49 0.0566(9) 0.0517(7) 0.0494(7) -0.0051(6) 0.0121(6) 0.0031(7)
C50 0.0566(9) 0.0517(7) 0.0494(7) -0.0051(6) 0.0121(6) 0.0031(7)
C51 0.0566(9) 0.0517(7) 0.0494(7) -0.0051(6) 0.0121(6) 0.0031(7)
C52 0.0566(9) 0.0517(7) 0.0494(7) -0.0051(6) 0.0121(6) 0.0031(7)
C53 0.0733(18) 0.0419(10) 0.0587(13) -0.0018(10) 0.0139(11) 0.0048(10)
C54 0.0733(18) 0.0419(10) 0.0587(13) -0.0018(10) 0.0139(11) 0.0048(10)
C55 0.0733(18) 0.0419(10) 0.0587(13) -0.0018(10) 0.0139(11) 0.0048(10)
C56 0.070(3) 0.052(2) 0.0345(19) -0.0014(15) -0.0089(18) 0.0014(17)
C57 0.061(3) 0.071(2) 0.060(2) -0.0136(18) 0.0192(19) -0.0162(19)
C58 0.046(2) 0.0452(18) 0.0337(17) -0.0168(14) 0.0083(15) -0.0105(15)
C59 0.066(2) 0.0361(16) 0.0319(17) -0.0045(13) 0.0056(16) -0.0128(16)
C60 0.048(2) 0.0464(19) 0.0385(18) -0.0088(14) -0.0023(15) 0.0004(16)

loop_
_atom_type_symbol
_atom_type_description
_atom_type_scat_dispersion_real
_atom_type_scat_dispersion_imag
_atom_type_scat_source
C C 0.0033 0.0016 'International Tables Vol C Tables 4.2.6.8 and 6.1.1.4'
H H 0.0000 0.0000 'International Tables Vol C Tables 4.2.6.8 and 6.1.1.4'
N N 0.0061 0.0033 'International Tables Vol C Tables 4.2.6.8 and 6.1.1.4'
Fe Fe 0.3463 0.8444 'International Tables Vol C Tables 4.2.6.8 and 6.1.1.4'

loop_
_geom_angle_atom_site_label_1
_geom_angle_atom_site_label_2
_geom_angle_atom_site_label_3
_geom_angle
_geom_angle_site_symmetry_1
_geom_angle_site_symmetry_3
N1 Fe1 N4 96.81(10) . .
N1 Fe1 N2 96.89(10) . .
N4 Fe1 N2 166.29(9) . .
N1 Fe1 N3 99.74(6) . .
N4 Fe1 N3 88.61(7) . .
N2 Fe1 N3 88.86(7) . .
N1 Fe1 N5 100.56(6) . .
N4 Fe1 N5 88.53(7) . .
N2 Fe1 N5 89.18(7) . .
N3 Fe1 N5 159.69(8) . .
Fe1 N1 Fe1 179.76(17) . 2_655
C4 N2 C1 105.09(18) . .
C4 N2 Fe1 126.44(15) . .
C1 N2 Fe1 126.78(14) . .
C12 N3 C15 105.41(18) . .
C12 N3 Fe1 126.52(14) . .
C15 N3 Fe1 128.06(15) . .
C23 N4 C26 105.07(18) . .
C23 N4 Fe1 126.45(15) . .
C26 N4 Fe1 126.36(15) . .
C37 N5 C34 105.34(18) . .
C37 N5 Fe1 127.15(15) . .
C34 N5 Fe1 127.49(15) . .
N2 C1 C38 125.4(2) . .
N2 C1 C2 110.15(19) . .
C38 C1 C2 124.4(2) . .
C3 C2 C1 107.8(2) . .
C3 C2 H2A 126.1 . .
C1 C2 H2A 126.1 . .
C2 C3 C4 107.2(2) . .
C2 C3 H3A 126.4 . .
C4 C3 H3A 126.4 . .
N2 C4 C5 124.7(2) . .
N2 C4 C3 109.72(19) . .
C5 C4 C3 125.3(2) . .
C4 C5 C12 122.7(2) . .
C4 C5 C6 119.5(2) . .
C12 C5 C6 117.71(19) . .
C11 C6 C7 118.3(2) . .
C11 C6 C5 120.3(2) . .
C7 C6 C5 121.4(2) . .
C8 C7 C6 120.2(2) . .
C8 C7 H7A 119.9 . .
C6 C7 H7A 119.9 . .
C9 C8 C7 121.2(2) . .
C9 C8 H8A 119.4 . .
C7 C8 H8A 119.4 . .
C8 C9 C10 118.8(2) . .
C8 C9 H9A 120.6 . .
C10 C9 H9A 120.6 . .
C11 C10 C9 120.6(3) . .
C11 C10 H10A 119.7 . .
C9 C10 H10A 119.7 . .
C10 C11 C6 121.0(2) . .
C10 C11 H11A 119.5 . .
C6 C11 H11A 119.5 . .
N3 C12 C5 126.7(2) . .
N3 C12 C13 109.81(19) . .
C5 C12 C13 123.4(2) . .
C14 C13 C12 107.1(2) . .
C14 C13 H13A 126.4 . .
C12 C13 H13A 126.4 . .
C13 C14 C15 107.2(2) . .
C13 C14 H14A 126.4 . .
C15 C14 H14A 126.4 . .
N3 C15 C16 125.1(2) . .
N3 C15 C14 110.33(19) . .
C16 C15 C14 124.4(2) . .
C23 C16 C15 122.4(2) . .
C23 C16 C17 117.36(19) . .
C15 C16 C17 120.3(2) . .
C18 C17 C22 118.1(2) . .
C18 C17 C16 120.9(2) . .
C22 C17 C16 121.0(2) . .
C19 C18 C17 120.7(2) . .
C19 C18 H18A 119.7 . .
C17 C18 H18A 119.7 . .
C18 C19 C20 120.4(2) . .
C18 C19 H19A 119.8 . .
C20 C19 H19A 119.8 . .
C21 C20 C19 119.8(2) . .
C21 C20 H20A 120.1 . .
C19 C20 H20A 120.1 . .
C20 C21 C22 120.0(2) . .
C20 C21 H21A 120.0 . .
C22 C21 H21A 120.0 . .
C21 C22 C17 120.9(2) . .
C21 C22 H22A 119.5 . .
C17 C22 H22A 119.5 . .
N4 C23 C16 125.5(2) . .
N4 C23 C24 110.25(19) . .
C16 C23 C24 124.1(2) . .
C25 C24 C23 107.6(2) . .
C25 C24 H24A 126.2 . .
C23 C24 H24A 126.2 . .
C24 C25 C26 106.5(2) . .
C24 C25 H25A 126.8 . .
C26 C25 H25A 126.8 . .
N4 C26 C27 124.8(2) . .
N4 C26 C25 110.43(19) . .
C27 C26 C25 124.6(2) . .
C34 C27 C26 122.7(2) . .
C34 C27 C28 119.1(2) . .
C26 C27 C28 118.1(2) . .
C33 C28 C29 118.2(2) . .
C33 C28 C27 122.2(2) . .
C29 C28 C27 119.6(2) . .
C30 C29 C28 120.5(3) . .
C30 C29 H29A 119.8 . .
C28 C29 H29A 119.8 . .
C31 C30 C29 120.8(3) . .
C31 C30 H30A 119.6 . .
C29 C30 H30A 119.6 . .
C32 C31 C30 119.5(2) . .
C32 C31 H31A 120.3 . .
C30 C31 H31A 120.3 . .
C31 C32 C33 120.2(3) . .
C31 C32 H32A 119.9 . .
C33 C32 H32A 119.9 . .
C28 C33 C32 120.8(3) . .
C28 C33 H33A 119.6 . .
C32 C33 H33A 119.6 . .
N5 C34 C27 125.9(2) . .
N5 C34 C35 110.1(2) . .
C27 C34 C35 124.0(2) . .
C36 C35 C34 107.4(2) . .
C36 C35 H35A 126.3 . .
C34 C35 H35A 126.3 . .
C35 C36 C37 107.3(2) . .
C35 C36 H36A 126.4 . .
C37 C36 H36A 126.4 . .
N5 C37 C38 125.8(2) . .
N5 C37 C36 109.81(19) . .
C38 C37 C36 124.3(2) . .
C1 C38 C37 123.1(2) . .
C1 C38 C39 118.8(2) . .
C37 C38 C39 118.1(2) . .
C44 C39 C40 118.1(2) . .
C44 C39 C38 121.0(2) . .
C40 C39 C38 120.9(2) . .
C41 C40 C39 120.0(2) . .
C41 C40 H40A 120.0 . .
C39 C40 H40A 120.0 . .
C42 C41 C40 120.7(3) . .
C42 C41 H41A 119.6 . .
C40 C41 H41A 119.6 . .
C43 C42 C41 119.6(2) . .
C43 C42 H42A 120.2 . .
C41 C42 H42A 120.2 . .
C42 C43 C44 120.1(3) . .
C42 C43 H43A 120.0 . .
C44 C43 H43A 120.0 . .
C43 C44 C39 121.4(3) . .
C43 C44 H44A 119.3 . .
C39 C44 H44A 119.3 . .
C46 C45 H45A 109.5 . .
C46 C45 H45B 109.5 . .
H45A C45 H45B 109.5 . .
C46 C45 H45C 109.5 . .
H45A C45 H45C 109.5 . .
H45B C45 H45C 109.5 . .
C47 C46 C52 117.4(3) . .
C47 C46 C45 120.7(3) . .
C52 C46 C45 121.9(3) . .
C48 C47 C46 122.5(3) . .
C48 C47 H47A 118.8 . .
C46 C47 H47A 118.8 . .
C49 C48 C47 122.1(3) . .
C49 C48 H48A 118.9 . .
C47 C48 H48A 118.9 . .
C48 C49 C51 118.3(3) . .
C48 C49 C50 120.1(3) . .
C51 C49 C50 121.5(3) . .
C49 C50 H50A 109.5 . .
C49 C50 H50B 109.5 . .
H50A C50 H50B 109.5 . .
C49 C50 H50C 109.5 . .
H50A C50 H50C 109.5 . .
H50B C50 H50C 109.5 . .
C49 C51 C52 119.9(3) . .
C49 C51 H51A 120.1 . .
C52 C51 H51A 120.1 . .
C46 C52 C51 119.8(3) . .
C46 C52 H52A 120.1 . .
C51 C52 H52A 120.1 . .
C54 C53 H53A 109.5 . .
C54 C53 H53B 109.5 . .
H53A C53 H53B 109.5 . .
C54 C53 H53C 109.5 . .
H53A C53 H53C 109.5 . .
H53B C53 H53C 109.5 . .
C56 C54 C55 117.2(3) 2_655 .
C56 C54 C53 122.2(3) 2_655 .
C55 C54 C53 120.6(4) . .
C56 C55 C54 121.5(4) . .
C56 C55 H55A 119.3 . .
C54 C55 H55A 119.3 . .
C54 C56 C55 121.3(3) 2_655 .
C54 C56 H56A 119.3 2_655 .
C55 C56 H56A 119.3 . .
C58 C57 H57A 109.5 . .
C58 C57 H57B 109.5 . .
H57A C57 H57B 109.5 . .
C58 C57 H57C 109.5 . .
H57A C57 H57C 109.5 . .
H57B C57 H57C 109.5 . .
C60 C58 C59 117.3(3) 5_655 .
C60 C58 C57 121.5(3) 5_655 .
C59 C58 C57 121.1(3) . .
C60 C59 C58 121.5(3) . .
C60 C59 H59A 119.3 . .
C58 C59 H59A 119.3 . .
C59 C60 C58 121.2(3) . 5_655
C59 C60 H60A 119.4 . .
C58 C60 H60A 119.4 5_655 .

loop_
_geom_bond_atom_site_label_1
_geom_bond_atom_site_label_2
_geom_bond_distance
_geom_bond_site_symmetry_2
Fe1 N1 1.6663(4) .
Fe1 N4 1.9979(18) .
Fe1 N2 2.0006(18) .
Fe1 N3 2.0053(18) .
Fe1 N5 2.0105(18) .
N1 Fe1 1.6663(4) 2_655
N2 C4 1.387(3) .
N2 C1 1.381(3) .
N3 C12 1.378(3) .
N3 C15 1.382(3) .
N4 C23 1.373(3) .
N4 C26 1.384(3) .
N5 C37 1.385(3) .
N5 C34 1.376(3) .
C1 C38 1.396(3) .
C1 C2 1.428(3) .
C2 C3 1.335(3) .
C2 H2A 0.9500 .
C3 C4 1.440(3) .
C3 H3A 0.9500 .
C4 C5 1.395(3) .
C5 C12 1.391(3) .
C5 C6 1.495(3) .
C6 C11 1.383(3) .
C6 C7 1.393(3) .
C7 C8 1.388(3) .
C7 H7A 0.9500 .
C8 C9 1.368(4) .
C8 H8A 0.9500 .
C9 C10 1.386(4) .
C9 H9A 0.9500 .
C10 C11 1.380(3) .
C10 H10A 0.9500 .
C11 H11A 0.9500 .
C12 C13 1.444(3) .
C13 C14 1.347(3) .
C13 H13A 0.9500 .
C14 C15 1.430(3) .
C14 H14A 0.9500 .
C15 C16 1.395(3) .
C16 C23 1.401(3) .
C16 C17 1.489(3) .
C17 C18 1.399(3) .
C17 C22 1.396(3) .
C18 C19 1.386(3) .
C18 H18A 0.9500 .
C19 C20 1.378(4) .
C19 H19A 0.9500 .
C20 C21 1.386(3) .
C20 H20A 0.9500 .
C21 C22 1.389(3) .
C21 H21A 0.9500 .
C22 H22A 0.9500 .
C23 C24 1.436(3) .
C24 C25 1.345(3) .
C24 H24A 0.9500 .
C25 C26 1.440(3) .
C25 H25A 0.9500 .
C26 C27 1.401(3) .
C27 C34 1.391(3) .
C27 C28 1.499(3) .
C28 C33 1.385(3) .
C28 C29 1.394(3) .
C29 C30 1.381(3) .
C29 H29A 0.9500 .
C30 C31 1.374(4) .
C30 H30A 0.9500 .
C31 C32 1.374(4) .
C31 H31A 0.9500 .
C32 C33 1.391(3) .
C32 H32A 0.9500 .
C33 H33A 0.9500 .
C34 C35 1.436(3) .
C35 C36 1.340(3) .
C35 H35A 0.9500 .
C36 C37 1.438(3) .
C36 H36A 0.9500 .
C37 C38 1.392(3) .
C38 C39 1.492(3) .
C39 C44 1.383(3) .
C39 C40 1.398(3) .
C40 C41 1.386(3) .
C40 H40A 0.9500 .
C41 C42 1.374(4) .
C41 H41A 0.9500 .
C42 C43 1.373(4) .
C42 H42A 0.9500 .
C43 C44 1.380(3) .
C43 H43A 0.9500 .
C44 H44A 0.9500 .
C45 C46 1.498(4) .
C45 H45A 0.9800 .
C45 H45B 0.9800 .
C45 H45C 0.9800 .
C46 C47 1.359(4) .
C46 C52 1.394(4) .
C47 C48 1.355(4) .
C47 H47A 0.9500 .
C48 C49 1.355(4) .
C48 H48A 0.9500 .
C49 C51 1.374(4) .
C49 C50 1.511(4) .
C50 H50A 0.9800 .
C50 H50B 0.9800 .
C50 H50C 0.9800 .
C51 C52 1.429(4) .
C51 H51A 0.9500 .
C52 H52A 0.9500 .
C53 C54 1.524(5) .
C53 H53A 0.9800 .
C53 H53B 0.9800 .
C53 H53C 0.9800 .
C54 C56 1.366(5) 2_655
C54 C55 1.387(4) .
C55 C56 1.359(5) .
C55 H55A 0.9500 .
C56 C54 1.366(5) 2_655
C56 H56A 0.9500 .
C57 C58 1.508(4) .
C57 H57A 0.9800 .
C57 H57B 0.9800 .
C57 H57C 0.9800 .
C58 C60 1.386(4) 5_655
C58 C59 1.384(4) .
C59 C60 1.374(4) .
C59 H59A 0.9500 .
C60 C58 1.386(4) 5_655
C60 H60A 0.9500 .
